data_7107099
loop_
_publ_author_name
'Rekha R. Avirah'
'Kuthanapillil Jyothish'
'Cherumuttathu H. Suresh'
Eringathodi
Suresh
'Danaboyina Ramaiah'

_publ_section_title
;
 Novel semisquaraine regioisomers: isolation, divergent chemical
 reactivity and photophysical properties
;
_journal_name_full Chem.Commun.
_journal_page_first 12822
_journal_paper_doi 10.1039/c1cc15261k
_journal_volume 47
_journal_year 2011
_chemical_formula_sum 'C21 H14 N O4'
_chemical_formula_weight 344.33
_chemical_name_systematic
;
?
;
_space_group_IT_number 2
_symmetry_cell_setting triclinic
_symmetry_space_group_name_Hall '-P 1'
_symmetry_space_group_name_H-M 'P -1'
_atom_sites_solution_hydrogens geom
_atom_sites_solution_primary direct
_atom_sites_solution_secondary difmap
_audit_creation_method SHELXL-97
_cell_angle_alpha 85.292(2)
_cell_angle_beta 75.940(2)
_cell_angle_gamma 62.358(2)
_cell_formula_units_Z 2
_cell_length_a 8.6579(12)
_cell_length_b 9.1217(12)
_cell_length_c 13.0877(18)
_cell_measurement_reflns_used 2918
_cell_measurement_temperature 110(2)
_cell_measurement_theta_max 27.18
_cell_measurement_theta_min 2.52
_cell_volume 887.6(2)
_computing_cell_refinement 'BRUKER SMART'
_computing_data_collection 'BRUKER SMART'
_computing_data_reduction 'BRUKER SAINT'
_computing_molecular_graphics ORTEP
_computing_structure_refinement 'SHELXL-97 (Sheldrick, 1997)'
_computing_structure_solution 'SHELXS-97 (Sheldrick, 1990)'
_diffrn_ambient_temperature 110(2)
_diffrn_measured_fraction_theta_full 0.978
_diffrn_measured_fraction_theta_max 0.978
_diffrn_measurement_device_type 'BRUKER SMART APEX CCD DIFFRACTOMETER'
_diffrn_measurement_method 'OMEGA-PHI SCAN'
_diffrn_radiation_monochromator graphite
_diffrn_radiation_source 'fine-focus sealed tube'
_diffrn_radiation_type MoK\a
_diffrn_radiation_wavelength 0.71073
_diffrn_reflns_av_R_equivalents 0.0308
_diffrn_reflns_av_sigmaI/netI 0.0528
_diffrn_reflns_limit_h_max 10
_diffrn_reflns_limit_h_min -10
_diffrn_reflns_limit_k_max 11
_diffrn_reflns_limit_k_min -11
_diffrn_reflns_limit_l_max 16
_diffrn_reflns_limit_l_min -16
_diffrn_reflns_number 6776
_diffrn_reflns_theta_full 26.00
_diffrn_reflns_theta_max 26.00
_diffrn_reflns_theta_min 2.73
_exptl_absorpt_coefficient_mu 0.090
_exptl_absorpt_correction_T_max 0.9928
_exptl_absorpt_correction_T_min 0.9787
_exptl_crystal_colour 'Wine Red'
_exptl_crystal_density_diffrn 1.288
_exptl_crystal_density_method 'not measured'
_exptl_crystal_description Plates
_exptl_crystal_F_000 358
_exptl_crystal_size_max 0.24
_exptl_crystal_size_mid 0.14
_exptl_crystal_size_min 0.08
_refine_diff_density_max 0.563
_refine_diff_density_min -0.354
_refine_diff_density_rms 0.077
_refine_ls_extinction_method none
_refine_ls_goodness_of_fit_ref 1.183
_refine_ls_hydrogen_treatment constr
_refine_ls_matrix_type full
_refine_ls_number_parameters 243
_refine_ls_number_reflns 3416
_refine_ls_number_restraints 0
_refine_ls_restrained_S_all 1.183
_refine_ls_R_factor_all 0.1192
_refine_ls_R_factor_gt 0.1044
_refine_ls_shift/su_max 0.000
_refine_ls_shift/su_mean 0.000
_refine_ls_structure_factor_coef Fsqd
_refine_ls_weighting_details 'calc w=1/[\s^2^(Fo^2^)+(0.0740P)^2^+2.2670P] where P=(Fo^2^+2Fc^2^)/3'
_refine_ls_weighting_scheme calc
_refine_ls_wR_factor_gt 0.2244
_refine_ls_wR_factor_ref 0.2325
_reflns_number_gt 2899
_reflns_number_total 3416
_reflns_threshold_expression >2sigma(I)
_cod_data_source_file c1cc15261k.txt
_cod_data_source_block 2011parm
_cod_original_sg_symbol_H-M P-1
_cod_database_code 7107099

loop_
_symmetry_equiv_pos_as_xyz
'x, y, z'
'-x, -y, -z'

loop_
_atom_site_label
_atom_site_type_symbol
_atom_site_fract_x
_atom_site_fract_y
_atom_site_fract_z
_atom_site_U_iso_or_equiv
_atom_site_adp_type
_atom_site_occupancy
_atom_site_calc_flag
_atom_site_refinement_flags
N1 N 0.8387(4) 0.7407(4) 0.5623(2) 0.0167(7) Uani 1 d .
O1 O 0.7314(3) 0.2335(3) 0.6339(2) 0.0200(6) Uani 1 d .
O2 O 0.8359(4) 0.0478(3) 0.8453(2) 0.0258(7) Uani 1 d .
O3 O 0.9922(4) 0.3111(3) 0.8742(2) 0.0280(7) Uani 1 d .
O4 O 0.5905(4) 1.1068(3) 0.2227(2) 0.0218(6) Uani 1 d .
C1 C 0.6646(5) 0.7979(5) 0.4306(3) 0.0176(8) Uani 1 d .
C2 C 0.5977(5) 0.8904(4) 0.3457(3) 0.0177(8) Uani 1 d .
H2 H 0.5238 0.8677 0.3156 0.021 Uiso 1 calc R
C3 C 0.6421(5) 1.0140(5) 0.3075(3) 0.0190(8) Uani 1 d .
C4 C 0.7427(5) 1.0538(5) 0.3578(3) 0.0198(8) Uani 1 d .
H4 H 0.7686 1.1404 0.3333 0.024 Uiso 1 calc R
C5 C 0.8045(5) 0.9690(4) 0.4423(3) 0.0159(8) Uani 1 d .
H5 H 0.8700 0.9991 0.4752 0.019 Uiso 1 calc R
C6 C 0.7685(5) 0.8357(4) 0.4792(3) 0.0171(8) Uani 1 d .
C7 C 0.8058(5) 0.6102(4) 0.5997(3) 0.0156(8) Uani 1 d .
C8 C 0.6940(5) 0.5765(4) 0.5500(3) 0.0181(8) Uani 1 d .
H8 H 0.6680 0.4898 0.5740 0.022 Uiso 1 calc R
C9 C 0.6257(5) 0.6647(5) 0.4704(3) 0.0190(8) Uani 1 d .
H9 H 0.5530 0.6392 0.4411 0.023 Uiso 1 calc R
C10 C 0.8735(5) 0.5166(5) 0.6827(3) 0.0193(8) Uani 1 d .
H10 H 0.9370 0.5505 0.7147 0.023 Uiso 1 calc R
C11 C 0.8555(5) 0.3767(4) 0.7227(3) 0.0172(8) Uani 1 d .
C12 C 0.7929(5) 0.2565(4) 0.7011(3) 0.0169(8) Uani 1 d .
C13 C 0.8440(5) 0.1680(4) 0.7999(3) 0.0179(8) Uani 1 d .
C14 C 0.9079(5) 0.2867(5) 0.8114(3) 0.0202(8) Uani 1 d .
C15 C 1.0201(6) 0.2015(5) 0.9648(3) 0.0266(9) Uani 1 d .
C16 C 0.8591 0.2690 1.0488 0.0222(14) Uani 0.62 d P
C16A C 0.9520 0.3126 1.0702 0.023(2) Uani 0.38 d P
C17 C 0.8232 0.4333 1.0941 0.036(2) Uani 0.61 d P
C17A C 0.7469 0.4255 1.0960 0.045(4) Uani 0.39 d P
C18 C 0.6614(10) 0.5132(8) 1.1862(6) 0.087(3) Uani 1 d .
C19 C 0.4806(5) 1.0728(5) 0.1720(3) 0.0233(9) Uani 1 d .
H19A H 0.3692 1.0915 0.2214 0.028 Uiso 1 calc R
H19B H 0.5423 0.9584 0.1463 0.028 Uiso 1 calc R
C20 C 0.4435(6) 1.1868(6) 0.0820(3) 0.0288(10) Uani 1 d .
H20A H 0.3933 1.2992 0.1073 0.043 Uiso 1 calc R
H20B H 0.3602 1.1747 0.0508 0.043 Uiso 1 calc R
H20C H 0.5533 1.1596 0.0300 0.043 Uiso 1 calc R
C21 C 0.9548(6) 0.7820(5) 0.6062(3) 0.0265(9) Uani 1 d .
H21A H 0.8877 0.8923 0.6368 0.040 Uiso 1 calc R
H21B H 1.0542 0.7755 0.5511 0.040 Uiso 1 calc R
H21C H 0.9987 0.7052 0.6594 0.040 Uiso 1 calc R

loop_
_atom_site_aniso_label
_atom_site_aniso_U_11
_atom_site_aniso_U_22
_atom_site_aniso_U_33
_atom_site_aniso_U_23
_atom_site_aniso_U_13
_atom_site_aniso_U_12
N1 0.0189(16) 0.0182(16) 0.0175(16) 0.0028(12) -0.0075(13) -0.0109(14)
O1 0.0223(14) 0.0207(14) 0.0253(15) 0.0012(11) -0.0111(11) -0.0141(12)
O2 0.0327(16) 0.0226(15) 0.0271(15) 0.0098(12) -0.0126(13) -0.0154(13)
O3 0.0453(18) 0.0282(15) 0.0266(15) 0.0108(12) -0.0223(14) -0.0250(14)
O4 0.0245(15) 0.0244(14) 0.0228(14) 0.0081(11) -0.0114(12) -0.0146(12)
C1 0.0150(18) 0.0176(18) 0.0173(19) -0.0009(15) -0.0022(14) -0.0056(15)
C2 0.0169(19) 0.0172(18) 0.0214(19) -0.0043(15) -0.0061(15) -0.0082(16)
C3 0.0194(19) 0.0203(19) 0.0161(18) 0.0014(15) -0.0027(15) -0.0088(16)
C4 0.022(2) 0.0158(18) 0.022(2) 0.0014(15) -0.0017(16) -0.0110(16)
C5 0.0180(19) 0.0155(17) 0.0167(18) -0.0004(14) -0.0060(15) -0.0085(15)
C6 0.0111(17) 0.0150(18) 0.0200(19) -0.0035(15) 0.0000(14) -0.0028(15)
C7 0.0146(18) 0.0127(17) 0.0184(18) -0.0051(14) -0.0003(14) -0.0061(15)
C8 0.0161(19) 0.0118(17) 0.025(2) 0.0001(15) -0.0036(15) -0.0055(15)
C9 0.0186(19) 0.0194(19) 0.025(2) 0.0012(16) -0.0103(16) -0.0116(16)
C10 0.022(2) 0.0193(19) 0.0205(19) -0.0006(15) -0.0079(16) -0.0116(17)
C11 0.0142(18) 0.0158(18) 0.0167(18) -0.0050(14) 0.0002(14) -0.0037(15)
C12 0.0147(18) 0.0130(17) 0.0213(19) -0.0038(14) -0.0037(15) -0.0046(15)
C13 0.0180(19) 0.0166(18) 0.0158(18) 0.0028(15) -0.0028(15) -0.0061(16)
C14 0.021(2) 0.0155(18) 0.023(2) 0.0025(15) -0.0063(16) -0.0072(16)
C15 0.037(2) 0.022(2) 0.022(2) 0.0046(17) -0.0126(18) -0.0129(19)
C16 0.028(4) 0.019(3) 0.020(3) -0.001(2) -0.005(3) -0.011(3)
C16A 0.028(6) 0.020(5) 0.020(5) 0.007(4) -0.012(5) -0.006(5)
C17 0.044(6) 0.027(4) 0.025(4) -0.011(3) 0.003(4) -0.009(4)
C17A 0.037(9) 0.050(9) 0.036(8) 0.012(7) -0.008(6) -0.012(7)
C18 0.084(5) 0.049(4) 0.070(5) -0.014(3) 0.039(4) -0.009(4)
C19 0.022(2) 0.026(2) 0.025(2) 0.0015(17) -0.0093(16) -0.0120(18)
C20 0.030(2) 0.035(2) 0.024(2) 0.0057(18) -0.0109(18) -0.016(2)
C21 0.037(2) 0.031(2) 0.030(2) 0.0134(18) -0.0213(19) -0.026(2)

loop_
_atom_type_symbol
_atom_type_description
_atom_type_scat_dispersion_real
_atom_type_scat_dispersion_imag
_atom_type_scat_source
C C 0.0033 0.0016 'International Tables Vol C Tables 4.2.6.8 and 6.1.1.4'
H H 0.0000 0.0000 'International Tables Vol C Tables 4.2.6.8 and 6.1.1.4'
N N 0.0061 0.0033 'International Tables Vol C Tables 4.2.6.8 and 6.1.1.4'
O O 0.0106 0.0060 'International Tables Vol C Tables 4.2.6.8 and 6.1.1.4'

loop_
_geom_angle_atom_site_label_1
_geom_angle_atom_site_label_2
_geom_angle_atom_site_label_3
_geom_angle
C7 N1 C6 122.0(3)
C7 N1 C21 120.4(3)
C6 N1 C21 117.6(3)
C14 O3 C15 115.2(3)
C3 O4 C19 117.2(3)
C6 C1 C2 120.6(3)
C6 C1 C9 118.1(3)
C2 C1 C9 121.3(3)
C3 C2 C1 119.7(3)
C3 C2 H2 120.1
C1 C2 H2 120.1
O4 C3 C2 124.5(3)
O4 C3 C4 116.0(3)
C2 C3 C4 119.4(3)
C5 C4 C3 121.7(3)
C5 C4 H4 119.1
C3 C4 H4 119.1
C4 C5 C6 119.7(3)
C4 C5 H5 120.1
C6 C5 H5 120.1
C1 C6 N1 120.5(3)
C1 C6 C5 118.7(3)
N1 C6 C5 120.9(3)
N1 C7 C10 122.3(3)
N1 C7 C8 116.5(3)
C10 C7 C8 121.2(3)
C9 C8 C7 122.8(3)
C9 C8 H8 118.6
C7 C8 H8 118.6
C8 C9 C1 120.1(3)
C8 C9 H9 119.9
C1 C9 H9 119.9
C7 C10 C11 126.6(3)
C7 C10 H10 116.7
C11 C10 H10 116.7
C10 C11 C14 128.7(3)
C10 C11 C12 142.1(3)
C14 C11 C12 89.1(3)
O1 C12 C11 137.0(3)
O1 C12 C13 134.0(3)
C11 C12 C13 89.0(3)
O2 C13 C14 138.4(4)
O2 C13 C12 134.8(3)
C14 C13 C12 86.8(3)
O3 C14 C11 127.8(3)
O3 C14 C13 137.1(3)
C11 C14 C13 95.1(3)
C16 C15 O3 109.0(3)
O3 C15 C16A 108.8(3)
C15 C16 C17 112.18(16)
C17 C16A C15 127.52(15)
C17A C16A C15 112.36(16)
C16 C17 C18 117.1(3)
C18 C17A C16A 121.6(4)
O4 C19 C20 107.6(3)
O4 C19 H19A 110.2
C20 C19 H19A 110.2
O4 C19 H19B 110.2
C20 C19 H19B 110.2
H19A C19 H19B 108.5
C19 C20 H20A 109.5
C19 C20 H20B 109.5
H20A C20 H20B 109.5
C19 C20 H20C 109.5
H20A C20 H20C 109.5
H20B C20 H20C 109.5
N1 C21 H21A 109.5
N1 C21 H21B 109.5
H21A C21 H21B 109.5
N1 C21 H21C 109.5
H21A C21 H21C 109.5
H21B C21 H21C 109.5

loop_
_geom_bond_atom_site_label_1
_geom_bond_atom_site_label_2
_geom_bond_distance
N1 C7 1.374(4)
N1 C6 1.408(5)
N1 C21 1.466(5)
O1 C12 1.209(4)
O2 C13 1.226(4)
O3 C14 1.315(5)
O3 C15 1.478(5)
O4 C3 1.372(4)
O4 C19 1.434(4)
C1 C6 1.391(5)
C1 C2 1.410(5)
C1 C9 1.433(5)
C2 C3 1.373(5)
C2 H2 0.9300
C3 C4 1.391(5)
C4 C5 1.368(5)
C4 H4 0.9300
C5 C6 1.411(5)
C5 H5 0.9300
C7 C10 1.395(5)
C7 C8 1.439(5)
C8 C9 1.342(5)
C8 H8 0.9300
C9 H9 0.9300
C10 C11 1.401(5)
C10 H10 0.9300
C11 C14 1.408(5)
C11 C12 1.501(5)
C12 C13 1.515(5)
C13 C14 1.457(5)
C15 C16 1.449(4)
C15 C16A 1.599(4)
C16 C17 1.52210(19)
C16A C17A 1.5479(2)
C17 C18 1.524(6)
C19 C20 1.498(6)
C19 H19A 0.9700
C19 H19B 0.9700
C20 H20A 0.9600
C20 H20B 0.9600
C20 H20C 0.9600
C21 H21A 0.9600
C21 H21B 0.9600
C21 H21C 0.9600
